data_2217620
loop_
_publ_author_name
'Vande Velde, Christophe M. L.'
'Didier, Delphine'
'Blockhuys, Frank'
'Sergeyev, Sergey'

_publ_section_title
;Racemic
 1,2,3,4,7,8,9,10-octafluoro-6<i>H</i>,12<i>H</i>-5,11-methanodibenzo[<i>b,f</i>][1,5]diazocine:
 an octafluorinated analogue of Tr\"oger's base
;
_journal_coeditor_code PK2080
_journal_issue 2
_journal_name_full 'Acta Crystallographica Section E'
_journal_page_first o538
_journal_page_last o538
_journal_paper_doi 10.1107/S1600536808002602
_journal_volume 64
_journal_year 2008
_chemical_formula_iupac 'C15 H6 F8 N2'
_chemical_formula_moiety 'C15 H6 F8 N2'
_chemical_formula_sum 'C15 H6 F8 N2'
_chemical_formula_weight 366.22
_chemical_melting_point 192.0(10)
_chemical_name_systematic
;
1,2,3,4,7,8,9,10-octafluoro-5,6,11,12-tetrahydro-5,11-\
methanodibenzo[<i>b,f</i>][1,5]diazocine
;
_space_group_IT_number 14
_symmetry_cell_setting monoclinic
_symmetry_space_group_name_Hall '-P 2ybc'
_symmetry_space_group_name_H-M 'P 1 21/c 1'
_atom_sites_solution_hydrogens difmap
_atom_sites_solution_primary direct
_atom_sites_solution_secondary difmap
_audit_creation_method 'WinGX routine CIF_UPDATE'
_cell_angle_alpha 90
_cell_angle_beta 117.15(2)
_cell_angle_gamma 90
_cell_formula_units_Z 4
_cell_length_a 8.075(3)
_cell_length_b 10.469(2)
_cell_length_c 17.628(6)
_cell_measurement_pressure 101.0(10)
_cell_measurement_reflns_used 25
_cell_measurement_temperature 290.0(10)
_cell_measurement_theta_max 12
_cell_measurement_theta_min 5
_cell_volume 1326.0(8)
_computing_cell_refinement 'CAD-4 EXPRESS (Enraf--Nonius, 1994)'
_computing_data_collection 'CAD-4 EXPRESS (Enraf--Nonius, 1994)'
_computing_data_reduction 'XCAD4 (Harms & Wocadlo, 1995)'
_computing_molecular_graphics
;
ORTEP-3 for Windows (Farrugia, 1997) and MERCURY
(Macrae <i>et al.</i>,  2006)
;
_computing_publication_material
;
WinGX (Farrugia, 1999) and PLATON (Spek, 2003)
;
_computing_structure_refinement 'SHELXL97 (Sheldrick, 2008)'
_computing_structure_solution 'SHELXS97 (Sheldrick, 2008)'
_diffrn_ambient_temperature 290.0(10)
_diffrn_measured_fraction_theta_full 0.998
_diffrn_measured_fraction_theta_max 0.998
_diffrn_measurement_device_type 'Enraf--Nonius MACH3'
_diffrn_measurement_method 'profiled \w/2\q'
_diffrn_radiation_monochromator 'pyrolytic graphite'
_diffrn_radiation_source 'sealed tube'
_diffrn_radiation_type MoK\a
_diffrn_radiation_wavelength 0.71073
_diffrn_reflns_av_R_equivalents 0.0776
_diffrn_reflns_limit_h_max 9
_diffrn_reflns_limit_h_min 0
_diffrn_reflns_limit_k_max 12
_diffrn_reflns_limit_k_min -12
_diffrn_reflns_limit_l_max 18
_diffrn_reflns_limit_l_min -21
_diffrn_reflns_number 5028
_diffrn_reflns_theta_full 25.32
_diffrn_reflns_theta_max 25.32
_diffrn_reflns_theta_min 2.34
_diffrn_standards_decay_% 4
_diffrn_standards_interval_count 73
_diffrn_standards_interval_time 58
_diffrn_standards_number 3
_exptl_absorpt_coefficient_mu 0.189
_exptl_absorpt_correction_type none
_exptl_crystal_colour colourless
_exptl_crystal_density_diffrn 1.834
_exptl_crystal_density_method 'not measured'
_exptl_crystal_description rhomb
_exptl_crystal_F_000 728
_exptl_crystal_size_max 0.3
_exptl_crystal_size_mid 0.2
_exptl_crystal_size_min 0.2
_refine_diff_density_max 0.198
_refine_diff_density_min -0.246
_refine_ls_extinction_coef 0.008(2)
_refine_ls_extinction_expression Fc^*^=kFc[1+0.001xFc^2^\l^3^/sin(2\q)]^-1/4^
_refine_ls_extinction_method 'SHELXL97 (Sheldrick, 2008)'
_refine_ls_goodness_of_fit_ref 1.030
_refine_ls_hydrogen_treatment refall
_refine_ls_matrix_type full
_refine_ls_number_constraints 0
_refine_ls_number_parameters 251
_refine_ls_number_reflns 2412
_refine_ls_number_restraints 0
_refine_ls_restrained_S_all 1.030
_refine_ls_R_factor_all 0.1013
_refine_ls_R_factor_gt 0.0436
_refine_ls_shift/su_max 0.000
_refine_ls_structure_factor_coef Fsqd
_refine_ls_weighting_details 'calc w=1/[\s^2^(Fo^2^)+(0.06P)^2^] where P=(Fo^2^+2Fc^2^)/3'
_refine_ls_weighting_scheme calc
_refine_ls_wR_factor_gt 0.1053
_refine_ls_wR_factor_ref 0.1284
_reflns_number_gt 1353
_reflns_number_total 2412
_reflns_threshold_expression I>2\s(I)
_cod_data_source_file pk2080.cif
_cod_data_source_block I
_cod_original_sg_symbol_H-M 'P 21/c'
_cod_database_code 2217620
_cod_database_fobs_code 2217620

loop_
_symmetry_equiv_pos_as_xyz
'x, y, z'
'-x, y+1/2, -z+1/2'
'-x, -y, -z'
'x, -y-1/2, z-1/2'

loop_
_atom_site_type_symbol
_atom_site_label
_atom_site_fract_x
_atom_site_fract_y
_atom_site_fract_z
_atom_site_U_iso_or_equiv
_atom_site_adp_type
_atom_site_calc_flag
_atom_site_occupancy
H H131 -0.193(4) 0.216(3) 0.8025(17) 0.051(8) Uiso d 1
H H121 0.305(4) 0.121(3) 0.810(2) 0.069(9) Uiso d 1
H H122 0.136(5) 0.176(3) 0.726(2) 0.077(10) Uiso d 1
H H62 -0.105(5) 0.310(3) 0.9326(17) 0.057(9) Uiso d 1
H H132 -0.111(4) 0.269(3) 0.741(2) 0.060(9) Uiso d 1
H H61 0.092(4) 0.374(3) 0.9788(19) 0.053(9) Uiso d 1
F F7 0.1474(3) 0.21118(18) 1.10195(11) 0.0715(6) Uani d 1
F F10 0.2539(3) -0.08189(16) 0.87533(11) 0.0699(6) Uani d 1
F F1 0.5029(3) 0.29145(19) 0.78363(12) 0.0679(6) Uani d 1
F F9 0.3839(3) -0.15905(16) 1.03755(11) 0.0729(6) Uani d 1
N N11 0.0509(3) 0.1395(2) 0.81513(13) 0.0506(6) Uani d 1
F F8 0.3308(3) -0.01382(19) 1.15148(10) 0.0730(6) Uani d 1
C C12A 0.2581(4) 0.3151(3) 0.81963(16) 0.0467(7) Uani d 1
F F4 0.1600(3) 0.58222(17) 0.92368(14) 0.0845(7) Uani d 1
F F3 0.4753(3) 0.66558(18) 0.92211(15) 0.0919(7) Uani d 1
C C10A 0.1288(4) 0.1067(3) 0.90262(15) 0.0417(6) Uani d 1
C C9 0.2933(4) -0.0464(3) 1.01318(17) 0.0489(7) Uani d 1
F F2 0.6451(3) 0.5220(2) 0.85025(14) 0.0852(6) Uani d 1
C C7 0.1727(4) 0.1397(3) 1.04471(16) 0.0471(7) Uani d 1
N N5 -0.0035(3) 0.3514(2) 0.85287(15) 0.0570(7) Uani d 1
C C4A 0.1674(4) 0.3903(3) 0.85490(17) 0.0488(7) Uani d 1
C C1 0.4148(4) 0.3626(3) 0.81791(18) 0.0510(8) Uani d 1
C C8 0.2668(4) 0.0260(3) 1.07054(16) 0.0491(7) Uani d 1
C C10 0.2252(4) -0.0074(3) 0.93048(16) 0.0450(7) Uani d 1
C C6A 0.1055(4) 0.1831(3) 0.96176(17) 0.0460(7) Uani d 1
C C13 -0.0834(5) 0.2423(4) 0.7960(2) 0.0611(9) Uani d 1
C C2 0.4898(4) 0.4799(3) 0.8519(2) 0.0583(8) Uani d 1
C C4 0.2450(5) 0.5081(3) 0.88958(18) 0.0584(8) Uani d 1
C C3 0.4040(5) 0.5512(3) 0.8886(2) 0.0616(9) Uani d 1
C C6 0.0168(5) 0.3137(3) 0.9374(2) 0.0577(9) Uani d 1
C C12 0.1908(5) 0.1805(3) 0.78815(19) 0.0530(8) Uani d 1

loop_
_atom_site_aniso_label
_atom_site_aniso_U_11
_atom_site_aniso_U_22
_atom_site_aniso_U_33
_atom_site_aniso_U_12
_atom_site_aniso_U_13
_atom_site_aniso_U_23
F7 0.1095(15) 0.0648(11) 0.0538(10) 0.0031(11) 0.0490(11) -0.0071(9)
F10 0.1081(15) 0.0474(10) 0.0537(10) 0.0049(10) 0.0364(10) -0.0103(8)
F1 0.0709(12) 0.0683(12) 0.0764(12) 0.0122(10) 0.0440(10) 0.0101(10)
F9 0.0981(15) 0.0433(10) 0.0660(12) 0.0137(10) 0.0276(10) 0.0114(9)
N11 0.0534(14) 0.0571(16) 0.0335(12) 0.0002(13) 0.0130(10) 0.0035(11)
F8 0.1033(15) 0.0666(12) 0.0379(9) 0.0000(11) 0.0224(9) 0.0098(9)
C12A 0.0484(17) 0.0506(16) 0.0352(14) 0.0092(14) 0.0139(12) 0.0113(13)
F4 0.1074(17) 0.0539(11) 0.1061(16) 0.0224(11) 0.0607(14) -0.0004(11)
F3 0.1082(17) 0.0477(11) 0.1105(17) -0.0089(12) 0.0419(14) -0.0055(12)
C10A 0.0435(15) 0.0430(14) 0.0348(14) -0.0044(13) 0.0144(12) 0.0002(12)
C9 0.0557(17) 0.0351(15) 0.0481(16) 0.0008(14) 0.0170(14) 0.0039(13)
F2 0.0694(13) 0.0731(13) 0.1142(16) -0.0077(11) 0.0429(12) 0.0129(12)
C7 0.0589(18) 0.0477(17) 0.0397(15) -0.0058(15) 0.0268(13) -0.0068(13)
N5 0.0536(15) 0.0572(15) 0.0577(15) 0.0156(14) 0.0233(12) 0.0161(13)
C4A 0.0512(17) 0.0468(17) 0.0455(16) 0.0137(15) 0.0195(14) 0.0172(14)
C1 0.0523(17) 0.0547(19) 0.0478(16) 0.0145(16) 0.0244(14) 0.0120(14)
C8 0.0609(18) 0.0467(16) 0.0316(14) -0.0078(15) 0.0140(13) 0.0058(13)
C10 0.0570(17) 0.0389(15) 0.0376(14) -0.0047(14) 0.0201(13) -0.0074(13)
C6A 0.0489(17) 0.0457(16) 0.0443(15) 0.0000(13) 0.0220(13) 0.0014(13)
C13 0.0468(19) 0.078(2) 0.0480(19) 0.0021(17) 0.0123(15) 0.0164(18)
C2 0.0519(19) 0.0541(18) 0.067(2) 0.0070(16) 0.0250(16) 0.0183(16)
C4 0.072(2) 0.0476(18) 0.0587(19) 0.0222(17) 0.0330(17) 0.0108(16)
C3 0.067(2) 0.0402(17) 0.067(2) 0.0048(16) 0.0217(17) 0.0091(15)
C6 0.058(2) 0.058(2) 0.064(2) 0.0141(17) 0.0335(18) 0.0116(17)
C12 0.063(2) 0.0587(19) 0.0358(15) 0.0005(16) 0.0215(15) 0.0011(14)

loop_
_atom_type_symbol
_atom_type_description
_atom_type_scat_dispersion_real
_atom_type_scat_dispersion_imag
_atom_type_scat_source
C C 0.0033 0.0016 'International Tables Vol C Tables 4.2.6.8 and 6.1.1.4'
H H 0 0 'International Tables Vol C Tables 4.2.6.8 and 6.1.1.4'
F F 0.0171 0.0103 'International Tables Vol C Tables 4.2.6.8 and 6.1.1.4'
N N 0.0061 0.0033 'International Tables Vol C Tables 4.2.6.8 and 6.1.1.4'

loop_
_geom_angle_atom_site_label_1
_geom_angle_atom_site_label_2
_geom_angle_atom_site_label_3
_geom_angle
C10A N11 C13 110.2(2)
C10A N11 C12 113.3(2)
C13 N11 C12 108.1(3)
C1 C12A C4A 118.7(3)
C1 C12A C12 120.5(3)
C4A C12A C12 120.7(3)
C10 C10A C6A 118.3(2)
C10 C10A N11 119.5(2)
C6A C10A N11 122.1(3)
F9 C9 C8 119.9(3)
F9 C9 C10 119.8(3)
C8 C9 C10 120.3(3)
F7 C7 C8 119.0(2)
F7 C7 C6A 119.3(3)
C8 C7 C6A 121.7(3)
C4A N5 C13 111.1(3)
C4A N5 C6 113.0(2)
C13 N5 C6 107.1(3)
C4 C4A C12A 118.1(3)
C4 C4A N5 120.1(3)
C12A C4A N5 121.8(3)
F1 C1 C12A 119.3(3)
F1 C1 C2 118.0(3)
C12A C1 C2 122.7(3)
F8 C8 C9 120.2(3)
F8 C8 C7 120.5(3)
C9 C8 C7 119.3(2)
F10 C10 C9 118.6(3)
F10 C10 C10A 119.8(2)
C9 C10 C10A 121.6(3)
C7 C6A C10A 118.7(3)
C7 C6A C6 120.2(3)
C10A C6A C6 121.0(3)
N11 C13 N5 111.7(2)
N11 C13 H131 112.5(18)
N5 C13 H131 106.2(17)
N11 C13 H132 105.1(19)
N5 C13 H132 107(2)
H131 C13 H132 114(3)
F2 C2 C3 120.8(3)
F2 C2 C1 120.8(3)
C3 C2 C1 118.4(3)
F4 C4 C3 119.3(3)
F4 C4 C4A 119.2(3)
C3 C4 C4A 121.6(3)
F3 C3 C2 119.2(3)
F3 C3 C4 120.3(3)
C2 C3 C4 120.5(3)
N5 C6 C6A 110.4(3)
N5 C6 H62 106.7(17)
C6A C6 H62 109(2)
N5 C6 H61 109.5(17)
C6A C6 H61 109.4(18)
H62 C6 H61 112(2)
N11 C12 C12A 110.5(3)
N11 C12 H121 113.2(18)
C12A C12 H121 107.9(19)
N11 C12 H122 109(2)
C12A C12 H122 111(2)
H121 C12 H122 105(3)

loop_
_geom_bond_atom_site_label_1
_geom_bond_atom_site_label_2
_geom_bond_distance
F7 C7 1.345(3)
F10 C10 1.347(3)
F1 C1 1.348(3)
F9 C9 1.350(3)
N11 C10A 1.417(3)
N11 C13 1.454(4)
N11 C12 1.476(4)
F8 C8 1.343(3)
C12A C1 1.372(4)
C12A C4A 1.400(4)
C12A C12 1.520(4)
F4 C4 1.346(3)
F3 C3 1.343(4)
C10A C10 1.387(4)
C10A C6A 1.393(4)
C9 C8 1.357(4)
C9 C10 1.365(4)
F2 C2 1.342(3)
C7 C8 1.373(4)
C7 C6A 1.384(4)
N5 C4A 1.423(4)
N5 C13 1.461(4)
N5 C6 1.476(4)
C4A C4 1.393(5)
C1 C2 1.380(5)
C6A C6 1.513(4)
C13 H131 0.98(3)
C13 H132 0.93(3)
C2 C3 1.365(5)
C4 C3 1.368(5)
C6 H62 0.95(3)
C6 H61 0.95(3)
C12 H121 1.03(3)
C12 H122 0.98(3)

loop_
_geom_torsion_atom_site_label_1
_geom_torsion_atom_site_label_2
_geom_torsion_atom_site_label_3
_geom_torsion_atom_site_label_4
_geom_torsion
C13 N11 C10A C10 164.7(3)
C12 N11 C10A C10 -74.1(3)
C13 N11 C10A C6A -12.6(4)
C12 N11 C10A C6A 108.7(3)
C1 C12A C4A C4 -2.4(4)
C12 C12A C4A C4 174.4(3)
C1 C12A C4A N5 175.1(2)
C12 C12A C4A N5 -8.2(4)
C13 N5 C4A C4 165.8(3)
C6 N5 C4A C4 -73.8(3)
C13 N5 C4A C12A -11.6(3)
C6 N5 C4A C12A 108.8(3)
C4A C12A C1 F1 -179.6(2)
C12 C12A C1 F1 3.7(4)
C4A C12A C1 C2 2.0(4)
C12 C12A C1 C2 -174.7(3)
F9 C9 C8 F8 0.1(4)
C10 C9 C8 F8 178.7(3)
F9 C9 C8 C7 -179.3(3)
C10 C9 C8 C7 -0.8(4)
F7 C7 C8 F8 0.7(4)
C6A C7 C8 F8 179.9(3)
F7 C7 C8 C9 -179.8(3)
C6A C7 C8 C9 -0.6(4)
F9 C9 C10 F10 -1.3(4)
C8 C9 C10 F10 -179.9(3)
F9 C9 C10 C10A 179.0(3)
C8 C9 C10 C10A 0.5(4)
C6A C10A C10 F10 -178.4(2)
N11 C10A C10 F10 4.2(4)
C6A C10A C10 C9 1.2(4)
N11 C10A C10 C9 -176.2(3)
F7 C7 C6A C10A -178.5(3)
C8 C7 C6A C10A 2.3(4)
F7 C7 C6A C6 4.4(4)
C8 C7 C6A C6 -174.9(3)
C10 C10A C6A C7 -2.5(4)
N11 C10A C6A C7 174.8(2)
C10 C10A C6A C6 174.6(3)
N11 C10A C6A C6 -8.1(4)
C10A N11 C13 N5 53.2(3)
C12 N11 C13 N5 -71.2(3)
C4A N5 C13 N11 51.4(3)
C6 N5 C13 N11 -72.5(3)
F1 C1 C2 F2 0.4(4)
C12A C1 C2 F2 178.8(3)
F1 C1 C2 C3 -178.4(3)
C12A C1 C2 C3 0.0(4)
C12A C4A C4 F4 179.9(2)
N5 C4A C4 F4 2.4(4)
C12A C4A C4 C3 0.9(4)
N5 C4A C4 C3 -176.6(3)
F2 C2 C3 F3 1.1(5)
C1 C2 C3 F3 179.9(3)
F2 C2 C3 C4 179.6(3)
C1 C2 C3 C4 -1.6(5)
F4 C4 C3 F3 0.7(4)
C4A C4 C3 F3 179.7(3)
F4 C4 C3 C2 -177.8(3)
C4A C4 C3 C2 1.2(5)
C4A N5 C6 C6A -75.7(4)
C13 N5 C6 C6A 47.0(3)
C7 C6A C6 N5 166.7(3)
C10A C6A C6 N5 -10.4(4)
C10A N11 C12 C12A -75.3(3)
C13 N11 C12 C12A 47.2(3)
C1 C12A C12 N11 166.2(2)
C4A C12A C12 N11 -10.5(4)

loop_
_cod_related_entry_id
_cod_related_entry_database
_cod_related_entry_code
1 ChemSpider 21119234
